data_2215916
loop_
_publ_author_name
'Ye Zhang'
'Gui-Ming Han'
'Qiang Wu'
'Heng-Shan Wang'

_publ_section_title 2-Benzyl-6-(benzylamino)-1<i>H</i>-benzo[<i>de</i>]isoquinoline-1,3(2<i>H</i>)-dione
_journal_coeditor_code GK2103
_journal_issue 11
_journal_name_full 'Acta Crystallographica Section E'
_journal_page_first o4336
_journal_page_last o4336
_journal_paper_doi 10.1107/S1600536807049975
_journal_volume 63
_journal_year 2007
_chemical_formula_iupac 'C26 H20 N2 O2'
_chemical_formula_moiety 'C26 H20 N2 O2'
_chemical_formula_sum 'C26 H20 N2 O2'
_chemical_formula_weight 392.44
_chemical_name_systematic
;
2-Benzyl-6-(benzylamino)-1<i>H</i>-benzo[de]isoquinoline-1,3(2<i>H</i>)-dione
;
_space_group_IT_number 2
_symmetry_cell_setting triclinic
_symmetry_space_group_name_Hall '-P 1'
_symmetry_space_group_name_H-M 'P -1'
_atom_sites_solution_hydrogens geom
_atom_sites_solution_primary direct
_atom_sites_solution_secondary difmap
_audit_creation_method SHELXL-97
_cell_angle_alpha 78.068(4)
_cell_angle_beta 87.225(4)
_cell_angle_gamma 69.065(4)
_cell_formula_units_Z 2
_cell_length_a 8.354(2)
_cell_length_b 10.314(3)
_cell_length_c 12.503(3)
_cell_measurement_reflns_used 1545
_cell_measurement_temperature 298(2)
_cell_measurement_theta_max 26.585
_cell_measurement_theta_min 2.445
_cell_volume 984.1(4)
_computing_cell_refinement 'CrystalClear (Rigaku, 1999)'
_computing_data_collection 'CrystalClear (Rigaku, 1999)'
_computing_data_reduction 'CrystalStructure (Rigaku/MSC, 2000)'
_computing_molecular_graphics 'SHELXTL (Bruker, 1997)'
_computing_publication_material 'SHELXTL (Bruker, 1997)'
_computing_structure_refinement 'SHELXL97 (Sheldrick, 1997)'
_computing_structure_solution 'SHELXS97 (Sheldrick, 1997)'
_diffrn_ambient_temperature 298(2)
_diffrn_measured_fraction_theta_full 0.982
_diffrn_measured_fraction_theta_max 0.982
_diffrn_measurement_device_type 'Rigaku Mercury'
_diffrn_measurement_method '\f and \w'
_diffrn_radiation_monochromator graphite
_diffrn_radiation_source 'fine-focus sealed tube'
_diffrn_radiation_type MoK\a
_diffrn_radiation_wavelength 0.71073
_diffrn_reflns_av_R_equivalents 0.0172
_diffrn_reflns_av_sigmaI/netI 0.0354
_diffrn_reflns_limit_h_max 10
_diffrn_reflns_limit_h_min -6
_diffrn_reflns_limit_k_max 12
_diffrn_reflns_limit_k_min -11
_diffrn_reflns_limit_l_max 15
_diffrn_reflns_limit_l_min -14
_diffrn_reflns_number 5185
_diffrn_reflns_theta_full 25.50
_diffrn_reflns_theta_max 25.50
_diffrn_reflns_theta_min 2.16
_diffrn_standards_decay_% 0
_diffrn_standards_interval_count 0
_diffrn_standards_interval_time 0
_diffrn_standards_number 0
_exptl_absorpt_coefficient_mu 0.084
_exptl_absorpt_correction_T_max 0.9883
_exptl_absorpt_correction_T_min 0.9775
_exptl_absorpt_correction_type multi-scan
_exptl_absorpt_process_details '(Jacobson, 1998)'
_exptl_crystal_colour yellow
_exptl_crystal_density_diffrn 1.324
_exptl_crystal_density_method 'not measured'
_exptl_crystal_description prism
_exptl_crystal_F_000 412
_exptl_crystal_size_max 0.27
_exptl_crystal_size_mid 0.23
_exptl_crystal_size_min 0.14
_refine_diff_density_max 0.156
_refine_diff_density_min -0.147
_refine_ls_extinction_method none
_refine_ls_goodness_of_fit_ref 1.043
_refine_ls_hydrogen_treatment constr
_refine_ls_matrix_type full
_refine_ls_number_parameters 271
_refine_ls_number_reflns 3602
_refine_ls_number_restraints 0
_refine_ls_restrained_S_all 1.043
_refine_ls_R_factor_all 0.0729
_refine_ls_R_factor_gt 0.0507
_refine_ls_shift/su_max 0.000
_refine_ls_shift/su_mean 0.000
_refine_ls_structure_factor_coef Fsqd
_refine_ls_weighting_details 'calc w=1/[\s^2^(Fo^2^)+(0.0683P)^2^+0.0186P] where P=(Fo^2^+2Fc^2^)/3'
_refine_ls_weighting_scheme calc
_refine_ls_wR_factor_gt 0.1263
_refine_ls_wR_factor_ref 0.1358
_reflns_number_gt 2545
_reflns_number_total 3602
_reflns_threshold_expression I>2\s(I)
_cod_data_source_file gk2103.cif
_cod_data_source_block I
_cod_depositor_comments
;
The following automatic conversions were performed:
'_symmetry_cell_setting' value 'Triclinic' changed to 'triclinic'
according to '/home/saulius/struct/CIF-dictionaries/cif_core.dic'
dictionary named 'cif_core.dic' version 2.4.1 from 2010-06-29.

Automatic conversion script
Id: cif_fix_enum 1527 2010-12-29 10:47:43Z saulius 

The following automatic conversions were performed:

'_symmetry_cell_setting' value 'Triclinic' changed to 'triclinic'
according to /home/saulius/struct/CIF-dictionaries/cif_core.dic
dictionary named 'cif_core.dic' version 2.4.1 from 2010-06-29.

Automatic conversion script
Id: cif_fix_values 1715 2011-07-08 13:25:40Z adriana 
;
_cod_original_cell_volume 984.1(5)
_cod_database_code 2215916
_cod_database_fobs_code 2215916

loop_
_symmetry_equiv_pos_as_xyz
'x, y, z'
'-x, -y, -z'

loop_
_atom_site_type_symbol
_atom_site_label
_atom_site_fract_x
_atom_site_fract_y
_atom_site_fract_z
_atom_site_U_iso_or_equiv
_atom_site_adp_type
_atom_site_calc_flag
_atom_site_refinement_flags
_atom_site_occupancy
C C1 0.2622(2) 0.59547(19) 0.71932(14) 0.0512(5) Uani d . 1
C C2 0.2342(2) 0.49746(18) 0.81289(13) 0.0477(4) Uani d . 1
C C3 0.1932(2) 0.3848(2) 0.79810(14) 0.0578(5) Uani d . 1
H H3 0.1755 0.3763 0.7274 0.069 Uiso calc R 1
C C4 0.1775(3) 0.2837(2) 0.88512(14) 0.0594(5) Uani d . 1
H H4 0.1497 0.2087 0.8718 0.071 Uiso calc R 1
C C5 0.2025(2) 0.29171(18) 0.99235(13) 0.0491(4) Uani d . 1
C C6 0.2351(2) 0.41232(17) 1.01200(13) 0.0444(4) Uani d . 1
C C7 0.2521(2) 0.43494(19) 1.11711(13) 0.0517(5) Uani d . 1
H H7 0.2387 0.3706 1.1778 0.062 Uiso calc R 1
C C8 0.2876(3) 0.54894(19) 1.13225(14) 0.0591(5) Uani d . 1
H H8 0.2980 0.5618 1.2027 0.071 Uiso calc R 1
C C9 0.3086(2) 0.64652(19) 1.04242(15) 0.0568(5) Uani d . 1
H H9 0.3353 0.7231 1.0533 0.068 Uiso calc R 1
C C10 0.2900(2) 0.63026(17) 0.93806(13) 0.0470(4) Uani d . 1
C C11 0.2517(2) 0.51367(17) 0.92052(13) 0.0433(4) Uani d . 1
C C12 0.3131(2) 0.73448(19) 0.84477(15) 0.0525(5) Uani d . 1
C C13 0.3202(2) 0.81558(18) 0.64637(14) 0.0573(5) Uani d . 1
H H13A 0.2690 0.9099 0.6620 0.069 Uiso calc R 1
H H13B 0.2606 0.8130 0.5826 0.069 Uiso calc R 1
C C14 0.5053(2) 0.78830(18) 0.62048(13) 0.0507(5) Uani d . 1
C C15 0.5796(3) 0.8849(2) 0.63119(16) 0.0697(6) Uani d . 1
H H15 0.5142 0.9672 0.6550 0.084 Uiso calc R 1
C C16 0.7474(4) 0.8621(3) 0.60742(19) 0.0871(8) Uani d . 1
H H16 0.7951 0.9286 0.6149 0.105 Uiso calc R 1
C C17 0.8459(3) 0.7410(3) 0.57247(18) 0.0887(8) Uani d . 1
H H17 0.9607 0.7247 0.5570 0.106 Uiso calc R 1
C C18 0.7732(3) 0.6437(3) 0.56048(18) 0.0822(7) Uani d . 1
H H18 0.8387 0.5617 0.5363 0.099 Uiso calc R 1
C C19 0.6045(3) 0.6681(2) 0.58416(16) 0.0643(5) Uani d . 1
H H19 0.5562 0.6023 0.5756 0.077 Uiso calc R 1
C C20 0.1766(3) 0.0588(2) 1.06164(15) 0.0712(6) Uani d . 1
H H20A 0.2599 0.0172 1.0101 0.085 Uiso calc R 1
H H20B 0.0630 0.0818 1.0309 0.085 Uiso calc R 1
C C21 0.2003(3) -0.04668(19) 1.16736(14) 0.0555(5) Uani d . 1
C C22 0.0616(3) -0.0690(2) 1.22008(15) 0.0632(5) Uani d . 1
H H22 -0.0481 -0.0169 1.1904 0.076 Uiso calc R 1
C C23 0.0825(3) -0.1670(2) 1.31597(17) 0.0731(6) Uani d . 1
H H23 -0.0128 -0.1805 1.3509 0.088 Uiso calc R 1
C C24 0.2425(4) -0.2446(2) 1.36027(17) 0.0772(7) Uani d . 1
H H24 0.2564 -0.3111 1.4252 0.093 Uiso calc R 1
C C25 0.3827(3) -0.2244(2) 1.30889(18) 0.0779(7) Uani d . 1
H H25 0.4920 -0.2773 1.3389 0.093 Uiso calc R 1
C C26 0.3621(3) -0.1256(2) 1.21254(16) 0.0684(6) Uani d . 1
H H26 0.4577 -0.1122 1.1779 0.082 Uiso calc R 1
N N1 0.29555(19) 0.71192(14) 0.74032(11) 0.0503(4) Uani d . 1
N N2 0.1971(2) 0.18745(15) 1.07740(11) 0.0610(5) Uani d . 1
H H2 0.2061 0.1982 1.1430 0.073 Uiso calc R 1
O O1 0.34627(19) 0.83731(13) 0.85503(10) 0.0699(4) Uani d . 1
O O2 0.25983(18) 0.58088(14) 0.62488(9) 0.0659(4) Uani d . 1

loop_
_atom_site_aniso_label
_atom_site_aniso_U_11
_atom_site_aniso_U_22
_atom_site_aniso_U_33
_atom_site_aniso_U_12
_atom_site_aniso_U_13
_atom_site_aniso_U_23
C1 0.0489(11) 0.0597(11) 0.0461(10) -0.0226(9) -0.0022(8) -0.0061(8)
C2 0.0472(11) 0.0534(10) 0.0436(9) -0.0210(9) -0.0011(8) -0.0061(8)
C3 0.0690(14) 0.0725(12) 0.0411(10) -0.0367(11) -0.0038(9) -0.0097(9)
C4 0.0766(14) 0.0662(12) 0.0499(11) -0.0426(11) -0.0026(9) -0.0107(9)
C5 0.0501(11) 0.0532(10) 0.0458(10) -0.0223(9) -0.0007(8) -0.0061(8)
C6 0.0402(10) 0.0487(9) 0.0432(9) -0.0145(8) 0.0012(7) -0.0095(7)
C7 0.0569(12) 0.0553(10) 0.0413(10) -0.0190(10) 0.0049(8) -0.0090(8)
C8 0.0768(14) 0.0615(11) 0.0433(10) -0.0257(11) 0.0048(9) -0.0188(9)
C9 0.0698(14) 0.0476(10) 0.0556(11) -0.0185(10) 0.0049(9) -0.0207(9)
C10 0.0469(11) 0.0445(9) 0.0463(10) -0.0115(8) 0.0029(8) -0.0111(8)
C11 0.0368(10) 0.0458(9) 0.0452(9) -0.0122(8) 0.0010(7) -0.0087(7)
C12 0.0526(12) 0.0448(10) 0.0555(11) -0.0117(9) 0.0039(9) -0.0107(8)
C13 0.0657(13) 0.0480(10) 0.0511(11) -0.0179(10) 0.0007(9) 0.0015(8)
C14 0.0622(13) 0.0512(10) 0.0387(9) -0.0243(10) -0.0013(8) -0.0010(8)
C15 0.0874(17) 0.0710(13) 0.0614(13) -0.0424(13) 0.0019(11) -0.0108(10)
C16 0.095(2) 0.120(2) 0.0694(15) -0.0721(19) 0.0012(13) -0.0072(14)
C17 0.0613(16) 0.143(3) 0.0605(14) -0.0467(18) 0.0057(11) 0.0000(15)
C18 0.0653(16) 0.0978(18) 0.0756(15) -0.0195(15) 0.0112(12) -0.0200(13)
C19 0.0647(14) 0.0652(12) 0.0647(12) -0.0246(11) 0.0037(10) -0.0145(10)
C20 0.1121(19) 0.0646(12) 0.0507(11) -0.0492(13) 0.0010(11) -0.0089(9)
C21 0.0787(15) 0.0487(10) 0.0465(10) -0.0296(11) 0.0021(10) -0.0134(8)
C22 0.0721(15) 0.0583(12) 0.0602(12) -0.0228(11) 0.0038(10) -0.0151(10)
C23 0.0967(19) 0.0731(14) 0.0591(13) -0.0431(14) 0.0204(12) -0.0151(11)
C24 0.128(2) 0.0574(13) 0.0464(11) -0.0338(15) 0.0044(14) -0.0089(9)
C25 0.0922(18) 0.0687(14) 0.0629(13) -0.0132(13) -0.0133(13) -0.0161(11)
C26 0.0743(15) 0.0782(14) 0.0596(12) -0.0333(13) 0.0089(11) -0.0194(11)
N1 0.0542(10) 0.0476(8) 0.0455(8) -0.0172(8) 0.0004(7) -0.0029(6)
N2 0.0911(13) 0.0584(9) 0.0430(8) -0.0393(9) 0.0003(8) -0.0078(7)
O1 0.0988(12) 0.0489(7) 0.0684(9) -0.0333(8) 0.0052(8) -0.0136(6)
O2 0.0870(11) 0.0811(9) 0.0396(7) -0.0448(9) -0.0036(6) -0.0057(6)

loop_
_atom_type_symbol
_atom_type_description
_atom_type_scat_dispersion_real
_atom_type_scat_dispersion_imag
_atom_type_scat_source
C C 0.0033 0.0016 'International Tables Vol C Tables 4.2.6.8 and 6.1.1.4'
H H 0.0000 0.0000 'International Tables Vol C Tables 4.2.6.8 and 6.1.1.4'
N N 0.0061 0.0033 'International Tables Vol C Tables 4.2.6.8 and 6.1.1.4'
O O 0.0106 0.0060 'International Tables Vol C Tables 4.2.6.8 and 6.1.1.4'

loop_
_geom_angle_atom_site_label_1
_geom_angle_atom_site_label_2
_geom_angle_atom_site_label_3
_geom_angle
O2 C1 N1 119.24(15)
O2 C1 C2 123.69(17)
N1 C1 C2 117.07(15)
C3 C2 C11 118.65(15)
C3 C2 C1 120.19(16)
C11 C2 C1 121.14(16)
C2 C3 C4 121.88(16)
C2 C3 H3 119.1
C4 C3 H3 119.1
C3 C4 C5 121.24(17)
C3 C4 H4 119.4
C5 C4 H4 119.4
N2 C5 C4 121.01(16)
N2 C5 C6 120.23(15)
C4 C5 C6 118.76(15)
C7 C6 C11 118.34(16)
C7 C6 C5 123.34(16)
C11 C6 C5 118.32(15)
C8 C7 C6 121.49(16)
C8 C7 H7 119.3
C6 C7 H7 119.3
C7 C8 C9 120.20(17)
C7 C8 H8 119.9
C9 C8 H8 119.9
C10 C9 C8 120.39(17)
C10 C9 H9 119.8
C8 C9 H9 119.8
C9 C10 C11 120.33(16)
C9 C10 C12 119.31(16)
C11 C10 C12 120.35(16)
C10 C11 C2 119.83(15)
C10 C11 C6 119.21(15)
C2 C11 C6 120.94(16)
O1 C12 N1 119.74(16)
O1 C12 C10 123.19(17)
N1 C12 C10 117.07(16)
N1 C13 C14 113.22(14)
N1 C13 H13A 108.9
C14 C13 H13A 108.9
N1 C13 H13B 108.9
C14 C13 H13B 108.9
H13A C13 H13B 107.7
C19 C14 C15 118.26(19)
C19 C14 C13 121.24(17)
C15 C14 C13 120.49(18)
C16 C15 C14 121.2(2)
C16 C15 H15 119.4
C14 C15 H15 119.4
C15 C16 C17 120.2(2)
C15 C16 H16 119.9
C17 C16 H16 119.9
C16 C17 C18 119.4(2)
C16 C17 H17 120.3
C18 C17 H17 120.3
C19 C18 C17 119.9(2)
C19 C18 H18 120.0
C17 C18 H18 120.0
C18 C19 C14 121.1(2)
C18 C19 H19 119.5
C14 C19 H19 119.5
N2 C20 C21 111.32(15)
N2 C20 H20A 109.4
C21 C20 H20A 109.4
N2 C20 H20B 109.4
C21 C20 H20B 109.4
H20A C20 H20B 108.0
C22 C21 C26 118.61(18)
C22 C21 C20 120.6(2)
C26 C21 C20 120.8(2)
C23 C22 C21 120.9(2)
C23 C22 H22 119.5
C21 C22 H22 119.5
C24 C23 C22 120.2(2)
C24 C23 H23 119.9
C22 C23 H23 119.9
C23 C24 C25 119.8(2)
C23 C24 H24 120.1
C25 C24 H24 120.1
C24 C25 C26 120.1(2)
C24 C25 H25 119.9
C26 C25 H25 119.9
C25 C26 C21 120.3(2)
C25 C26 H26 119.8
C21 C26 H26 119.8
C12 N1 C1 124.40(14)
C12 N1 C13 117.28(14)
C1 N1 C13 118.28(14)
C5 N2 C20 122.42(15)
C5 N2 H2 118.8
C20 N2 H2 118.8

loop_
_geom_bond_atom_site_label_1
_geom_bond_atom_site_label_2
_geom_bond_distance
C1 O2 1.223(2)
C1 N1 1.402(2)
C1 C2 1.449(2)
C2 C3 1.371(2)
C2 C11 1.411(2)
C3 C4 1.380(2)
C3 H3 0.9300
C4 C5 1.390(2)
C4 H4 0.9300
C5 N2 1.359(2)
C5 C6 1.434(2)
C6 C7 1.404(2)
C6 C11 1.419(2)
C7 C8 1.361(2)
C7 H7 0.9300
C8 C9 1.394(2)
C8 H8 0.9300
C9 C10 1.372(2)
C9 H9 0.9300
C10 C11 1.410(2)
C10 C12 1.470(2)
C12 O1 1.219(2)
C12 N1 1.396(2)
C13 N1 1.4765(19)
C13 C14 1.501(3)
C13 H13A 0.9700
C13 H13B 0.9700
C14 C19 1.376(3)
C14 C15 1.379(2)
C15 C16 1.364(3)
C15 H15 0.9300
C16 C17 1.372(3)
C16 H16 0.9300
C17 C18 1.380(3)
C17 H17 0.9300
C18 C19 1.369(3)
C18 H18 0.9300
C19 H19 0.9300
C20 N2 1.450(2)
C20 C21 1.499(2)
C20 H20A 0.9700
C20 H20B 0.9700
C21 C22 1.372(3)
C21 C26 1.381(3)
C22 C23 1.372(3)
C22 H22 0.9300
C23 C24 1.363(3)
C23 H23 0.9300
C24 C25 1.369(3)
C24 H24 0.9300
C25 C26 1.381(3)
C25 H25 0.9300
C26 H26 0.9300
N2 H2 0.8600

loop_
_geom_hbond_atom_site_label_D
_geom_hbond_atom_site_label_H
_geom_hbond_atom_site_label_A
_geom_hbond_site_symmetry_A
_geom_hbond_distance_DH
_geom_hbond_distance_HA
_geom_hbond_distance_DA
_geom_hbond_angle_DHA
_geom_hbond_publ_flag
C13 H13B O2 . 0.97 2.35 2.709(2) 101 yes
C17 H17 O2 1_655 0.93 2.49 3.287(3) 144 yes
C19 H19 O2 . 0.93 2.60 3.298(3) 133 yes
C22 H22 O1 2_567 0.93 2.52 3.430(3) 165 yes
C24 H24 O2 1_546 0.93 2.51 3.407(3) 162 yes

loop_
_geom_torsion_atom_site_label_1
_geom_torsion_atom_site_label_2
_geom_torsion_atom_site_label_3
_geom_torsion_atom_site_label_4
_geom_torsion
O2 C1 C2 C3 -3.7(3)
N1 C1 C2 C3 177.04(15)
O2 C1 C2 C11 174.97(17)
N1 C1 C2 C11 -4.3(3)
C11 C2 C3 C4 -3.4(3)
C1 C2 C3 C4 175.33(18)
C2 C3 C4 C5 0.1(3)
C3 C4 C5 N2 -176.01(18)
C3 C4 C5 C6 3.7(3)
N2 C5 C6 C7 -4.1(3)
C4 C5 C6 C7 176.14(17)
N2 C5 C6 C11 175.62(16)
C4 C5 C6 C11 -4.1(3)
C11 C6 C7 C8 -1.6(3)
C5 C6 C7 C8 178.19(17)
C6 C7 C8 C9 -0.2(3)
C7 C8 C9 C10 1.4(3)
C8 C9 C10 C11 -0.8(3)
C8 C9 C10 C12 -179.88(17)
C9 C10 C11 C2 -179.52(16)
C12 C10 C11 C2 -0.5(3)
C9 C10 C11 C6 -1.0(3)
C12 C10 C11 C6 178.12(16)
C3 C2 C11 C10 -178.62(16)
C1 C2 C11 C10 2.7(3)
C3 C2 C11 C6 2.8(3)
C1 C2 C11 C6 -175.87(16)
C7 C6 C11 C10 2.1(3)
C5 C6 C11 C10 -177.67(15)
C7 C6 C11 C2 -179.35(15)
C5 C6 C11 C2 0.9(3)
C9 C10 C12 O1 -1.0(3)
C11 C10 C12 O1 179.94(16)
C9 C10 C12 N1 179.02(16)
C11 C10 C12 N1 -0.1(3)
N1 C13 C14 C19 65.5(2)
N1 C13 C14 C15 -115.45(18)
C19 C14 C15 C16 -0.5(3)
C13 C14 C15 C16 -179.64(18)
C14 C15 C16 C17 -0.2(3)
C15 C16 C17 C18 0.7(3)
C16 C17 C18 C19 -0.5(3)
C17 C18 C19 C14 -0.3(3)
C15 C14 C19 C18 0.8(3)
C13 C14 C19 C18 179.89(18)
N2 C20 C21 C22 104.6(2)
N2 C20 C21 C26 -76.8(2)
C26 C21 C22 C23 0.3(3)
C20 C21 C22 C23 178.92(17)
C21 C22 C23 C24 -0.3(3)
C22 C23 C24 C25 0.1(3)
C23 C24 C25 C26 0.1(3)
C24 C25 C26 C21 0.0(3)
C22 C21 C26 C25 -0.2(3)
C20 C21 C26 C25 -178.77(18)
O1 C12 N1 C1 178.24(17)
C10 C12 N1 C1 -1.8(3)
O1 C12 N1 C13 0.6(2)
C10 C12 N1 C13 -179.45(15)
O2 C1 N1 C12 -175.40(16)
C2 C1 N1 C12 3.9(3)
O2 C1 N1 C13 2.3(2)
C2 C1 N1 C13 -178.47(15)
C14 C13 N1 C12 82.09(19)
C14 C13 N1 C1 -95.74(19)
C4 C5 N2 C20 4.1(3)
C6 C5 N2 C20 -175.57(18)
C21 C20 N2 C5 171.73(18)

loop_
_cod_related_entry_id
_cod_related_entry_database
_cod_related_entry_code
1 ChemSpider 17588747
